data_7703820
loop_
_publ_author_name
'Rabe, Timo'
'Pewe, Harm'
'Reinsch, Helge'
'Willhammar, Tom'
'Svensson Grape, Erik'
'Stock, Norbert'

_publ_section_title
;
 Influence of the substitution pattern of four naphthalenedicarboxylic
 acids on the structures and properties of group 13 metal-organic
 frameworks and coordination polymers.
;
_journal_issue 15
_journal_name_full 'Dalton transactions (Cambridge, England : 2003)'
_journal_page_first 4861
_journal_page_last 4868
_journal_paper_doi 10.1039/d0dt00387e
_journal_volume 49
_journal_year 2020
_chemical_formula_moiety 'C24 Ga2 O10, 0.124(O)'
_chemical_formula_sum 'C24 Ga2 O10.12'
_chemical_formula_weight 589.66
_space_group_IT_number 15
_space_group_name_Hall '-C 2yc'
_space_group_name_H-M_alt 'C 1 2/c 1'
_symmetry_cell_setting monoclinic
_symmetry_space_group_name_Hall '-C 2yc'
_symmetry_space_group_name_H-M 'C 1 2/c 1'
_audit_update_record
;
2020-01-31 deposited with the CCDC.	2020-03-18 downloaded from the CCDC.
;
_cell_angle_alpha 90
_cell_angle_beta 104.225(6)
_cell_angle_gamma 90
_cell_formula_units_Z 2
_cell_length_a 24.5518(13)
_cell_length_b 7.1261(5)
_cell_length_c 6.6983(4)
_cell_measurement_temperature 298
_cell_volume 1135.99(12)
_diffrn_ambient_temperature 298
_diffrn_measurement_device_type 'Stoe Stadi P Combi'
_diffrn_radiation_probe x-ray
_diffrn_radiation_type 'Cu K\a'
_diffrn_radiation_wavelength 1.5406
_exptl_crystal_density_diffrn 1.724
_exptl_crystal_description powder
_pd_char_colour white
_pd_proc_ls_prof_R_factor 0.0313
_pd_proc_ls_prof_wR_expected 0.0126
_pd_proc_ls_prof_wR_factor 0.0483
_refine_ls_goodness_of_fit_all 3.83682
_refine_ls_R_I_factor 0.0181
_cod_data_source_file d0dt00387e2.cif
_cod_data_source_block Ga26
_cod_depositor_comments 'Adding full bibliography for 7703815--7703820.cif.'
_cod_original_cell_volume 1135.98(12)
_cod_original_sg_symbol_H-M C2/C
_cod_database_code 7703820

loop_
_symmetry_equiv_pos_as_xyz
'x, y, z '
'-x, y, -z+1/2 '
'x, -y, z+1/2 '
'-x, -y, -z '
'x+1/2, y+1/2, z '
'-x+1/2, y+1/2, -z+1/2 '
'x+1/2, -y+1/2, z+1/2 '
'-x+1/2, -y+1/2, -z '

loop_
_atom_site_label
_atom_site_type_symbol
_atom_site_symmetry_multiplicity
_atom_site_fract_x
_atom_site_fract_y
_atom_site_fract_z
_atom_site_occupancy
_atom_site_B_iso_or_equiv
Ga1 Ga 4 0 0 1 1 1.82(18)
O1 O 4 0 -0.134(4) 1.25 1 0.4(3)
O2 O 8 0.0504(5) 0.192(3) 1.4342(18) 1 0.4(3)
O3 O 8 0.0721(5) 0.128(2) 1.1331(19) 1 0.4(3)
C1 C 8 0.0838 0.17715 1.31958 1 0.8(4)
C2 C 8 0.14407 0.22565 1.41321 1 0.8(4)
C3 C 8 0.2435 0.2069 1.40477 1 0.8(4)
C4 C 8 0.21851 0.31237 1.71446 1 0.8(4)
C5 C 8 0.18603 0.18411 1.30841 1 0.8(4)
C6 C 8 0.16127 0.28889 1.61769 1 0.8(4)
Ow1 O 4 0.5 0.01(7) 0.25 0.062(19) 0.4(3)

loop_
_geom_angle_atom_site_label_1
_geom_angle_atom_site_label_2
_geom_angle_atom_site_label_3
_geom_angle
_geom_angle_site_symmetry_1
_geom_angle_site_symmetry_2
_geom_angle_site_symmetry_3
O1 Ga1 O1 180.000 1_555 1_555 3_554
O2 Ga1 O1 90.9(7) 2_557 1_555 1_555
O2 Ga1 O1 89.1(7) 2_557 1_555 3_554
O2 Ga1 O2 180.0000000(3) 3_554 1_555 2_557
O2 Ga1 O1 89.1(7) 3_554 1_555 1_555
O2 Ga1 O1 90.9(7) 3_554 1_555 3_554
O3 Ga1 O2 97.0(6) 4_557 1_555 3_554
O3 Ga1 O2 83.0(6) 4_557 1_555 2_557
O3 Ga1 O1 88.4(5) 4_557 1_555 1_555
O3 Ga1 O1 91.6(5) 4_557 1_555 3_554
O3 Ga1 O3 180.000 1_555 1_555 4_557
O3 Ga1 O2 83.0(6) 1_555 1_555 3_554
O3 Ga1 O2 97.0(6) 1_555 1_555 2_557
O3 Ga1 O1 91.6(5) 1_555 1_555 1_555
O3 Ga1 O1 88.4(5) 1_555 1_555 3_554
C1 Ga1 O3 158.2(4) 4_557 1_555 1_555
C1 Ga1 O3 21.8(4) 4_557 1_555 4_557
C1 Ga1 O2 84.4(3) 4_557 1_555 3_554
C1 Ga1 O2 95.6(3) 4_557 1_555 2_557
C1 Ga1 O1 106.0(5) 4_557 1_555 1_555
C1 Ga1 O1 74.0(5) 4_557 1_555 3_554
C1 Ga1 C1 180.000 1_555 1_555 4_557
C1 Ga1 O3 21.8(4) 1_555 1_555 1_555
C1 Ga1 O3 158.2(4) 1_555 1_555 4_557
C1 Ga1 O2 95.6(3) 1_555 1_555 3_554
C1 Ga1 O2 84.4(3) 1_555 1_555 2_557
C1 Ga1 O1 74.0(5) 1_555 1_555 1_555
C1 Ga1 O1 106.0(5) 1_555 1_555 3_554
C1 Ga1 C1 87.134 2_557 1_555 1_555
C1 Ga1 C1 92.866 2_557 1_555 4_557
C1 Ga1 O3 104.9(4) 2_557 1_555 1_555
C1 Ga1 O3 75.1(4) 2_557 1_555 4_557
C1 Ga1 O2 160.2(5) 2_557 1_555 3_554
C1 Ga1 O2 19.8(5) 2_557 1_555 2_557
C1 Ga1 O1 72.8(5) 2_557 1_555 1_555
C1 Ga1 O1 107.2(5) 2_557 1_555 3_554
C1 Ga1 C1 180.000 3_554 1_555 2_557
C1 Ga1 C1 92.866 3_554 1_555 1_555
C1 Ga1 C1 87.134 3_554 1_555 4_557
C1 Ga1 O3 75.1(4) 3_554 1_555 1_555
C1 Ga1 O3 104.9(4) 3_554 1_555 4_557
C1 Ga1 O2 19.8(5) 3_554 1_555 3_554
C1 Ga1 O2 160.2(5) 3_554 1_555 2_557
C1 Ga1 O1 107.2(5) 3_554 1_555 1_555
C1 Ga1 O1 72.8(5) 3_554 1_555 3_554
O2 Ga1 C1 65.8(2) 4_557 1_555 3_554
O2 Ga1 C1 114.2(2) 4_557 1_555 2_557
O2 Ga1 C1 156.7(2) 4_557 1_555 1_555
O2 Ga1 C1 23.3(2) 4_557 1_555 4_557
O2 Ga1 O3 135.1(5) 4_557 1_555 1_555
O2 Ga1 O3 44.9(5) 4_557 1_555 4_557
O2 Ga1 O2 67.7(5) 4_557 1_555 3_554
O2 Ga1 O2 112.3(5) 4_557 1_555 2_557
O2 Ga1 O1 119.9(7) 4_557 1_555 1_555
O2 Ga1 O1 60.1(7) 4_557 1_555 3_554
O2 Ga1 O2 180.0000000(2) 1_555 1_555 4_557
O2 Ga1 C1 114.2(2) 1_555 1_555 3_554
O2 Ga1 C1 65.8(2) 1_555 1_555 2_557
O2 Ga1 C1 23.3(2) 1_555 1_555 1_555
O2 Ga1 C1 156.7(2) 1_555 1_555 4_557
O2 Ga1 O3 44.9(5) 1_555 1_555 1_555
O2 Ga1 O3 135.1(5) 1_555 1_555 4_557
O2 Ga1 O2 112.3(5) 1_555 1_555 3_554
O2 Ga1 O2 67.7(5) 1_555 1_555 2_557
O2 Ga1 O1 60.1(7) 1_555 1_555 1_555
O2 Ga1 O1 119.9(7) 1_555 1_555 3_554
Ga1 O1 Ga1 120.5(14) 2_557 1_555 1_555
Ow1 O1 Ga1 119.8(7) 5_446 1_555 2_557
Ow1 O1 Ga1 119.8(7) 5_446 1_555 1_555
O2 O1 Ow1 81.4(7) 4_558 1_555 5_446
O2 O1 Ga1 46.0(4) 4_558 1_555 2_557
O2 O1 Ga1 147.5(8) 4_558 1_555 1_555
O2 O1 O2 162.7(14) 3_554 1_555 4_558
O2 O1 Ow1 81.4(7) 3_554 1_555 5_446
O2 O1 Ga1 147.5(8) 3_554 1_555 2_557
O2 O1 Ga1 46.0(4) 3_554 1_555 1_555
O3 O1 O2 65.7(4) 4_557 1_555 3_554
O3 O1 O2 114.6(4) 4_557 1_555 4_558
O3 O1 Ow1 91.0(7) 4_557 1_555 5_446
O3 O1 Ga1 131.9(8) 4_557 1_555 2_557
O3 O1 Ga1 46.8(3) 4_557 1_555 1_555
O3 O1 O3 177.98(5) 3_555 1_555 4_557
O3 O1 O2 114.6(4) 3_555 1_555 3_554
O3 O1 O2 65.7(4) 3_555 1_555 4_558
O3 O1 Ow1 91.0(7) 3_555 1_555 5_446
O3 O1 Ga1 46.8(3) 3_555 1_555 2_557
O3 O1 Ga1 131.9(8) 3_555 1_555 1_555
O2 O1 O3 121.1(10) 2_557 1_555 3_555
O2 O1 O3 56.9(5) 2_557 1_555 4_557
O2 O1 O2 91.1(6) 2_557 1_555 3_554
O2 O1 O2 103.4(7) 2_557 1_555 4_558
O2 O1 Ow1 146.9(4) 2_557 1_555 5_446
O2 O1 Ga1 82.8(9) 2_557 1_555 2_557
O2 O1 Ga1 45.1(6) 2_557 1_555 1_555
O2 O1 O2 66.3(8) 1_555 1_555 2_557
O2 O1 O3 56.9(5) 1_555 1_555 3_555
O2 O1 O3 121.1(10) 1_555 1_555 4_557
O2 O1 O2 103.4(7) 1_555 1_555 3_554
O2 O1 O2 91.1(6) 1_555 1_555 4_558
O2 O1 Ow1 146.9(4) 1_555 1_555 5_446
O2 O1 Ga1 45.1(6) 1_555 1_555 2_557
O2 O1 Ga1 82.8(9) 1_555 1_555 1_555
O3 O1 O2 64.1(7) 2_557 1_555 1_555
O3 O1 O2 47.6(5) 2_557 1_555 2_557
O3 O1 O3 91.9(5) 2_557 1_555 3_555
O3 O1 O3 86.7(5) 2_557 1_555 4_557
O3 O1 O2 138.7(9) 2_557 1_555 3_554
O3 O1 O2 56.5(5) 2_557 1_555 4_558
O3 O1 Ow1 131.6(5) 2_557 1_555 5_446
O3 O1 Ga1 45.2(4) 2_557 1_555 2_557
O3 O1 Ga1 92.7(9) 2_557 1_555 1_555
O3 O1 O3 96.9(10) 1_555 1_555 2_557
O3 O1 O2 47.6(5) 1_555 1_555 1_555
O3 O1 O2 64.1(7) 1_555 1_555 2_557
O3 O1 O3 86.7(5) 1_555 1_555 3_555
O3 O1 O3 91.9(5) 1_555 1_555 4_557
O3 O1 O2 56.5(5) 1_555 1_555 3_554
O3 O1 O2 138.7(9) 1_555 1_555 4_558
O3 O1 Ow1 131.6(5) 1_555 1_555 5_446
O3 O1 Ga1 92.7(9) 1_555 1_555 2_557
O3 O1 Ga1 45.2(4) 1_555 1_555 1_555
C1 O1 O3 85.4(8) 2_557 1_555 1_555
C1 O1 O3 24.9(3) 2_557 1_555 2_557
C1 O1 O2 70.2(7) 2_557 1_555 1_555
C1 O1 O2 24.9(3) 2_557 1_555 2_557
C1 O1 O3 113.3(7) 2_557 1_555 3_555
C1 O1 O3 65.0(4) 2_557 1_555 4_557
C1 O1 O2 114.6(6) 2_557 1_555 3_554
C1 O1 O2 78.8(4) 2_557 1_555 4_558
C1 O1 Ow1 138.1(4) 2_557 1_555 5_446
C1 O1 Ga1 67.6(6) 2_557 1_555 2_557
C1 O1 Ga1 69.0(6) 2_557 1_555 1_555
C1 O1 C1 83.9(7) 1_555 1_555 2_557
C1 O1 O3 24.9(3) 1_555 1_555 1_555
C1 O1 O3 85.4(8) 1_555 1_555 2_557
C1 O1 O2 24.9(3) 1_555 1_555 1_555
C1 O1 O2 70.2(7) 1_555 1_555 2_557
C1 O1 O3 65.0(4) 1_555 1_555 3_555
C1 O1 O3 113.3(7) 1_555 1_555 4_557
C1 O1 O2 78.8(4) 1_555 1_555 3_554
C1 O1 O2 114.6(6) 1_555 1_555 4_558
C1 O1 Ow1 138.1(4) 1_555 1_555 5_446
C1 O1 Ga1 69.0(6) 1_555 1_555 2_557
C1 O1 Ga1 67.6(6) 1_555 1_555 1_555
Ga1 O2 C1 128.3(12) 2_557 1_555 1_555
O3 O2 Ga1 111.1(8) 1_555 1_555 2_557
O3 O2 C1 26.5(4) 1_555 1_555 1_555
C2 O2 O3 61.2(5) 1_555 1_555 1_555
C2 O2 Ga1 139.8(9) 1_555 1_555 2_557
C2 O2 C1 34.7(4) 1_555 1_555 1_555
O3 O2 C2 92.3(6) 3_555 1_555 1_555
O3 O2 O3 102.4(7) 3_555 1_555 1_555
O3 O2 Ga1 49.0(5) 3_555 1_555 2_557
O3 O2 C1 99.0(10) 3_555 1_555 1_555
Ow1 O2 O3 164(2) 5_456 1_555 3_555
Ow1 O2 C2 103(3) 5_456 1_555 1_555
Ow1 O2 O3 87(3) 5_456 1_555 1_555
Ow1 O2 Ga1 116(4) 5_456 1_555 2_557
Ow1 O2 C1 94.9(8) 5_456 1_555 1_555
O1 O2 Ow1 103.5(8) 3_555 1_555 5_456
O1 O2 O3 63.3(7) 3_555 1_555 3_555
O1 O2 C2 134.3(4) 3_555 1_555 1_555
O1 O2 O3 156.0(10) 3_555 1_555 1_555
O1 O2 Ga1 44.9(5) 3_555 1_555 2_557
O1 O2 C1 161.4(11) 3_555 1_555 1_555
O1 O2 O1 88.9(6) 1_555 1_555 3_555
O1 O2 Ow1 113(6) 1_555 1_555 5_456
O1 O2 O3 60.8(6) 1_555 1_555 3_555
O1 O2 C2 113.3(6) 1_555 1_555 1_555
O1 O2 O3 67.0(6) 1_555 1_555 1_555
O1 O2 Ga1 44.0(3) 1_555 1_555 2_557
O1 O2 C1 86.9(8) 1_555 1_555 1_555
C6 O2 O1 133.2(7) 1_555 1_555 1_555
C6 O2 O1 106.0(4) 1_555 1_555 3_555
C6 O2 Ow1 106(5) 1_555 1_555 5_456
C6 O2 O3 86.4(4) 1_555 1_555 3_555
C6 O2 C2 30.28(15) 1_555 1_555 1_555
C6 O2 O3 91.5(5) 1_555 1_555 1_555
C6 O2 Ga1 132.4(6) 1_555 1_555 2_557
C6 O2 C1 65.0(5) 1_555 1_555 1_555
O3 O2 C6 161.9(6) 2_557 1_555 1_555
O3 O2 O1 58.5(5) 2_557 1_555 1_555
O3 O2 O1 57.2(4) 2_557 1_555 3_555
O3 O2 Ow1 74(4) 2_557 1_555 5_456
O3 O2 O3 90.8(6) 2_557 1_555 3_555
O3 O2 C2 167.8(6) 2_557 1_555 1_555
O3 O2 O3 106.6(6) 2_557 1_555 1_555
O3 O2 Ga1 41.9(4) 2_557 1_555 2_557
O3 O2 C1 133.1(8) 2_557 1_555 1_555
O2 O2 O3 44.1(4) 2_557 1_555 2_557
O2 O2 C6 150.7(7) 2_557 1_555 1_555
O2 O2 O1 56.9(4) 2_557 1_555 1_555
O2 O2 O1 101.2(6) 2_557 1_555 3_555
O2 O2 Ow1 56(6) 2_557 1_555 5_456
O2 O2 O3 115.8(4) 2_557 1_555 3_555
O2 O2 C2 124.5(7) 2_557 1_555 1_555
O2 O2 O3 66.3(5) 2_557 1_555 1_555
O2 O2 Ga1 75.5(4) 2_557 1_555 2_557
O2 O2 C1 91.6(7) 2_557 1_555 1_555
Ga1 O2 O2 36.8(3) 1_555 1_555 2_557
Ga1 O2 O3 69.0(4) 1_555 1_555 2_557
Ga1 O2 C6 129.0(5) 1_555 1_555 1_555
Ga1 O2 O1 37.0(3) 1_555 1_555 1_555
Ga1 O2 O1 119.7(6) 1_555 1_555 3_555
Ga1 O2 Ow1 85(5) 1_555 1_555 5_456
Ga1 O2 O3 94.4(6) 1_555 1_555 3_555
Ga1 O2 C2 99.0(4) 1_555 1_555 1_555
Ga1 O2 O3 38.6(4) 1_555 1_555 1_555
Ga1 O2 Ga1 77.3(4) 1_555 1_555 2_557
Ga1 O2 C1 64.6(5) 1_555 1_555 1_555
Ga1 O3 C1 122.1(9) 1_555 1_555 1_555
O2 O3 Ga1 96.5(6) 1_555 1_555 1_555
O2 O3 C1 26.4(5) 1_555 1_555 1_555
C2 O3 O2 61.4(4) 1_555 1_555 1_555
C2 O3 Ga1 154.8(8) 1_555 1_555 1_555
C2 O3 C1 35.0(3) 1_555 1_555 1_555
O2 O3 C2 133.1(7) 3_554 1_555 1_555
O2 O3 O2 124.6(8) 3_554 1_555 1_555
O2 O3 Ga1 48.0(4) 3_554 1_555 1_555
O2 O3 C1 135.6(10) 3_554 1_555 1_555
O1 O3 O2 62.3(7) 3_554 1_555 3_554
O1 O3 C2 158.7(8) 3_554 1_555 1_555
O1 O3 O2 126.5(6) 3_554 1_555 1_555
O1 O3 Ga1 44.8(4) 3_554 1_555 1_555
O1 O3 C1 149.4(9) 3_554 1_555 1_555
C5 O3 O1 138.1(5) 1_555 1_555 3_554
C5 O3 O2 113.4(6) 1_555 1_555 3_554
C5 O3 C2 30.48(15) 1_555 1_555 1_555
C5 O3 O2 91.5(5) 1_555 1_555 1_555
C5 O3 Ga1 160.7(8) 1_555 1_555 1_555
C5 O3 C1 65.2(5) 1_555 1_555 1_555
O1 O3 C5 127.9(5) 1_555 1_555 1_555
O1 O3 O1 88.1(5) 1_555 1_555 3_554
O1 O3 O2 60.2(6) 1_555 1_555 3_554
O1 O3 C2 112.2(5) 1_555 1_555 1_555
O1 O3 O2 65.4(6) 1_555 1_555 1_555
O1 O3 Ga1 43.3(3) 1_555 1_555 1_555
O1 O3 C1 85.2(8) 1_555 1_555 1_555
O2 O3 O1 57.3(5) 2_557 1_555 1_555
O2 O3 C5 156.7(6) 2_557 1_555 1_555
O2 O3 O1 57.1(3) 2_557 1_555 3_554
O2 O3 O2 89.2(6) 2_557 1_555 3_554
O2 O3 C2 127.7(6) 2_557 1_555 1_555
O2 O3 O2 69.6(5) 2_557 1_555 1_555
O2 O3 Ga1 41.1(4) 2_557 1_555 1_555
O2 O3 C1 94.7(7) 2_557 1_555 1_555
C1 O3 O2 105.4(5) 3_554 1_555 2_557
C1 O3 O1 83.8(5) 3_554 1_555 1_555
C1 O3 C5 97.9(4) 3_554 1_555 1_555
C1 O3 O1 61.4(5) 3_554 1_555 3_554
C1 O3 O2 23.8(3) 3_554 1_555 3_554
C1 O3 C2 125.2(5) 3_554 1_555 1_555
C1 O3 O2 146.5(8) 3_554 1_555 1_555
C1 O3 Ga1 66.1(4) 3_554 1_555 1_555
C1 O3 C1 146.6(9) 3_554 1_555 1_555
O3 C1 O2 127.2(8) 1_555 1_555 1_555
C2 C1 O3 116.1(6) 1_555 1_555 1_555
C2 C1 O2 116.7(5) 1_555 1_555 1_555
C6 C1 C2 28.568 1_555 1_555 1_555
C6 C1 O3 144.6(6) 1_555 1_555 1_555
C6 C1 O2 88.2(5) 1_555 1_555 1_555
C5 C1 C6 57.115 1_555 1_555 1_555
C5 C1 C2 28.737 1_555 1_555 1_555
C5 C1 O3 87.8(6) 1_555 1_555 1_555
C5 C1 O2 144.7(5) 1_555 1_555 1_555
Ga1 C1 C5 121.395 1_555 1_555 1_555
Ga1 C1 C6 172.299 1_555 1_555 1_555
Ga1 C1 C2 150.025 1_555 1_555 1_555
Ga1 C1 O3 36.1(6) 1_555 1_555 1_555
Ga1 C1 O2 92.1(6) 1_555 1_555 1_555
Ga1 C1 Ga1 70.699 2_557 1_555 1_555
Ga1 C1 C5 145.754 2_557 1_555 1_555
Ga1 C1 C6 106.251 2_557 1_555 1_555
Ga1 C1 C2 130.601 2_557 1_555 1_555
Ga1 C1 O3 106.1(6) 2_557 1_555 1_555
Ga1 C1 O2 31.9(8) 2_557 1_555 1_555
O1 C1 Ga1 38.13(13) 1_555 1_555 2_557
O1 C1 Ga1 38.40(12) 1_555 1_555 1_555
O1 C1 C5 131.4(3) 1_555 1_555 1_555
O1 C1 C6 135.62(16) 1_555 1_555 1_555
O1 C1 C2 144.0(3) 1_555 1_555 1_555
O1 C1 O3 69.9(7) 1_555 1_555 1_555
O1 C1 O2 68.3(8) 1_555 1_555 1_555
O3 C1 O1 53.6(3) 3_555 1_555 1_555
O3 C1 Ga1 38.7(2) 3_555 1_555 2_557
O3 C1 Ga1 91.6(2) 3_555 1_555 1_555
O3 C1 C5 107.0(2) 3_555 1_555 1_555
O3 C1 C6 82.0(2) 3_555 1_555 1_555
O3 C1 C2 97.2(2) 3_555 1_555 1_555
O3 C1 O3 116.1(5) 3_555 1_555 1_555
O3 C1 O2 57.2(8) 3_555 1_555 1_555
Ow1 C1 O3 118(3) 5_456 1_555 3_555
Ow1 C1 O1 98(6) 5_456 1_555 1_555
Ow1 C1 Ga1 83(5) 5_456 1_555 2_557
Ow1 C1 Ga1 84(5) 5_456 1_555 1_555
Ow1 C1 C5 128(5) 5_456 1_555 1_555
Ow1 C1 C6 103(4) 5_456 1_555 1_555
Ow1 C1 C2 116(6) 5_456 1_555 1_555
Ow1 C1 O3 95(2) 5_456 1_555 1_555
Ow1 C1 O2 61(3) 5_456 1_555 1_555
C5 C2 C6 118.058 1_555 1_555 1_555
C1 C2 C5 120.605 1_555 1_555 1_555
C1 C2 C6 120.753 1_555 1_555 1_555
O3 C2 C1 28.9(3) 1_555 1_555 1_555
O3 C2 C5 92.2(3) 1_555 1_555 1_555
O3 C2 C6 149.6(4) 1_555 1_555 1_555
O2 C2 O3 57.4(5) 1_555 1_555 1_555
O2 C2 C1 28.5(3) 1_555 1_555 1_555
O2 C2 C5 148.4(3) 1_555 1_555 1_555
O2 C2 C6 92.2(3) 1_555 1_555 1_555
C4 C2 O2 121.4(3) 1_555 1_555 1_555
C4 C2 O3 177.0(3) 1_555 1_555 1_555
C4 C2 C1 149.803 1_555 1_555 1_555
C4 C2 C5 88.544 1_555 1_555 1_555
C4 C2 C6 29.517 1_555 1_555 1_555
C3 C2 C4 59.199 1_555 1_555 1_555
C3 C2 O2 170.8(5) 1_555 1_555 1_555
C3 C2 O3 121.5(3) 1_555 1_555 1_555
C3 C2 C1 149.472 1_555 1_555 1_555
C3 C2 C5 29.345 1_555 1_555 1_555
C3 C2 C6 88.714 1_555 1_555 1_555
C3 C2 C3 29.852 8_558 1_555 1_555
C3 C2 C4 29.745 8_558 1_555 1_555
C3 C2 O2 151.0(3) 8_558 1_555 1_555
C3 C2 O3 151.2(3) 8_558 1_555 1_555
C3 C2 C1 176.508 8_558 1_555 1_555
C3 C2 C5 59.075 8_558 1_555 1_555
C3 C2 C6 59.149 8_558 1_555 1_555
C3 C3 C4 123.023 8_558 1_555 8_558
C5 C3 C3 116.904 1_555 1_555 8_558
C5 C3 C4 117.899 1_555 1_555 8_558
C5 C3 C5 148.812 8_558 1_555 1_555
C5 C3 C3 31.908 8_558 1_555 8_558
C5 C3 C4 92.243 8_558 1_555 8_558
C6 C3 C5 61.042 8_558 1_555 8_558
C6 C3 C5 149.444 8_558 1_555 1_555
C6 C3 C3 92.588 8_558 1_555 8_558
C6 C3 C4 31.545 8_558 1_555 8_558
C4 C3 C6 120.642 1_555 1_555 8_558
C4 C3 C5 59.600 1_555 1_555 8_558
C4 C3 C5 89.553 1_555 1_555 1_555
C4 C3 C3 28.432 1_555 1_555 8_558
C4 C3 C4 151.455 1_555 1_555 8_558
C2 C3 C4 60.120 1_555 1_555 1_555
C2 C3 C6 175.560 1_555 1_555 8_558
C2 C3 C5 119.536 1_555 1_555 8_558
C2 C3 C5 29.432 1_555 1_555 1_555
C2 C3 C3 87.707 1_555 1_555 8_558
C2 C3 C4 146.841 1_555 1_555 8_558
C2 C3 C2 150.148 8_558 1_555 1_555
C2 C3 C4 90.226 8_558 1_555 1_555
C2 C3 C6 30.448 8_558 1_555 8_558
C2 C3 C5 30.653 8_558 1_555 8_558
C2 C3 C5 176.518 8_558 1_555 1_555
C2 C3 C3 62.442 8_558 1_555 8_558
C2 C3 C4 61.882 8_558 1_555 8_558
C6 C3 C2 120.244 1_555 1_555 8_558
C6 C3 C2 30.047 1_555 1_555 1_555
C6 C3 C4 30.074 1_555 1_555 1_555
C6 C3 C6 150.540 1_555 1_555 8_558
C6 C3 C5 89.592 1_555 1_555 8_558
C6 C3 C5 59.478 1_555 1_555 1_555
C6 C3 C3 57.952 1_555 1_555 8_558
C6 C3 C4 172.474 1_555 1_555 8_558
C6 C4 C3 117.651 1_555 1_555 8_558
C5 C4 C6 149.118 8_558 1_555 1_555
C5 C4 C3 31.467 8_558 1_555 8_558
C3 C4 C5 59.263 1_555 1_555 8_558
C3 C4 C6 90.177 1_555 1_555 1_555
C3 C4 C3 28.545 1_555 1_555 8_558
C2 C4 C3 60.681 1_555 1_555 1_555
C2 C4 C5 119.759 1_555 1_555 8_558
C2 C4 C6 29.497 1_555 1_555 1_555
C2 C4 C3 88.373 1_555 1_555 8_558
C5 C4 C2 30.381 1_555 1_555 1_555
C5 C4 C3 30.300 1_555 1_555 1_555
C5 C4 C5 89.475 1_555 1_555 8_558
C5 C4 C6 59.877 1_555 1_555 1_555
C5 C4 C3 58.276 1_555 1_555 8_558
C2 C5 C3 121.223 1_555 1_555 1_555
C3 C5 C2 90.272 8_558 1_555 1_555
C3 C5 C3 31.188 8_558 1_555 1_555
C4 C5 C3 61.136 8_558 1_555 8_558
C4 C5 C2 151.296 8_558 1_555 1_555
C4 C5 C3 30.634 8_558 1_555 1_555
C6 C5 C4 120.653 1_555 1_555 8_558
C6 C5 C3 59.517 1_555 1_555 8_558
C6 C5 C2 30.867 1_555 1_555 1_555
C6 C5 C3 90.357 1_555 1_555 1_555
C1 C5 C6 61.329 1_555 1_555 1_555
C1 C5 C4 178.006 1_555 1_555 8_558
C1 C5 C3 120.845 1_555 1_555 8_558
C1 C5 C2 30.658 1_555 1_555 1_555
C1 C5 C3 151.356 1_555 1_555 1_555
O3 C5 C1 26.9(3) 1_555 1_555 1_555
O3 C5 C6 88.2(3) 1_555 1_555 1_555
O3 C5 C4 151.1(3) 1_555 1_555 8_558
O3 C5 C3 147.6(3) 1_555 1_555 8_558
O3 C5 C2 57.3(3) 1_555 1_555 1_555
O3 C5 C3 177.3(2) 1_555 1_555 1_555
C4 C5 O3 118.4(3) 1_555 1_555 1_555
C4 C5 C1 91.464 1_555 1_555 1_555
C4 C5 C6 30.209 1_555 1_555 1_555
C4 C5 C4 90.525 1_555 1_555 8_558
C4 C5 C3 29.481 1_555 1_555 8_558
C4 C5 C2 61.076 1_555 1_555 1_555
C4 C5 C3 60.148 1_555 1_555 1_555
C4 C6 C2 120.986 1_555 1_555 1_555
C3 C6 C4 30.804 8_558 1_555 1_555
C3 C6 C2 90.403 8_558 1_555 1_555
C5 C6 C3 59.441 1_555 1_555 8_558
C5 C6 C4 89.913 1_555 1_555 1_555
C5 C6 C2 31.075 1_555 1_555 1_555
C1 C6 C5 61.556 1_555 1_555 1_555
C1 C6 C3 120.996 1_555 1_555 8_558
C1 C6 C4 151.162 1_555 1_555 1_555
C1 C6 C2 30.679 1_555 1_555 1_555
O2 C6 C1 26.8(3) 1_555 1_555 1_555
O2 C6 C5 88.2(3) 1_555 1_555 1_555
O2 C6 C3 147.6(3) 1_555 1_555 8_558
O2 C6 C4 172.4(4) 1_555 1_555 1_555
O2 C6 C2 57.5(3) 1_555 1_555 1_555
C3 C6 O2 118.1(3) 1_555 1_555 1_555
C3 C6 C1 91.642 1_555 1_555 1_555
C3 C6 C5 30.165 1_555 1_555 1_555
C3 C6 C3 29.460 1_555 1_555 8_558
C3 C6 C4 59.749 1_555 1_555 1_555
C3 C6 C2 61.239 1_555 1_555 1_555
O2 Ow1 O1 146(6) 5_544 1_555 5_554
O2 Ow1 O2 68(11) 6_546 1_555 5_544
O2 Ow1 O1 146(6) 6_546 1_555 5_554
C1 Ow1 O2 69(10) 5_544 1_555 6_546
C1 Ow1 O2 24(3) 5_544 1_555 5_544
C1 Ow1 O1 140(6) 5_544 1_555 5_554
C1 Ow1 C1 80(12) 6_546 1_555 5_544
C1 Ow1 O2 24(3) 6_546 1_555 6_546
C1 Ow1 O2 69(10) 6_546 1_555 5_544
C1 Ow1 O1 140(6) 6_546 1_555 5_554

loop_
_geom_bond_atom_site_label_1
_geom_bond_atom_site_label_2
_geom_bond_distance
_geom_bond_site_symmetry_1
_geom_bond_site_symmetry_2
Ga1 O1 1.929(13) 1_555 3_554
Ga1 O1 1.929(13) 1_555 1_555
Ga1 O2 1.966(16) 1_555 2_557
Ga1 O2 1.966(16) 1_555 3_554
Ga1 O3 1.995(13) 1_555 4_557
Ga1 O3 1.995(13) 1_555 1_555
Ga1 C1 2.87133 1_555 4_557
Ga1 C1 2.87133 1_555 1_555
Ga1 C1 2.91704 1_555 2_557
Ga1 C1 2.91704 1_555 3_554
Ga1 O2 3.176(13) 1_555 4_557
Ga1 O2 3.176(13) 1_555 1_555
O1 Ga1 1.929(13) 1_555 1_555
O1 Ga1 1.929(13) 1_555 2_557
O1 Ow1 2.5(5) 1_555 5_446
O1 O2 2.732(14) 1_555 4_558
O1 O2 2.732(14) 1_555 3_554
O1 O3 2.737(11) 1_555 4_557
O1 O3 2.737(11) 1_555 3_555
O1 O2 2.78(3) 1_555 2_557
O1 O2 2.78(3) 1_555 1_555
O1 O3 2.81(2) 1_555 2_557
O1 O3 2.81(2) 1_555 1_555
O1 C1 2.98(2) 1_555 2_557
O1 C1 2.98(2) 1_555 1_555
O2 C1 1.257(14) 1_555 1_555
O2 Ga1 1.966(16) 1_555 2_557
O2 O3 2.255(19) 1_555 1_555
O2 C2 2.350(13) 1_555 1_555
O2 O3 2.62(2) 1_555 3_555
O2 Ow1 2.7(4) 1_555 5_456
O2 O1 2.732(14) 1_555 3_555
O2 O1 2.78(3) 1_555 1_555
O2 C6 2.784(12) 1_555 1_555
O2 O3 2.966(18) 1_555 2_557
O2 O2 3.04(2) 1_555 2_557
O2 Ga1 3.176(13) 1_555 1_555
O3 C1 1.261(12) 1_555 1_555
O3 Ga1 1.995(13) 1_555 1_555
O3 O2 2.255(19) 1_555 1_555
O3 C2 2.345(11) 1_555 1_555
O3 O2 2.62(2) 1_555 3_554
O3 O1 2.737(11) 1_555 3_554
O3 C5 2.784(12) 1_555 1_555
O3 O1 2.81(2) 1_555 1_555
O3 O2 2.966(18) 1_555 2_557
O3 C1 3.083(15) 1_555 3_554
C1 O2 1.257(14) 1_555 1_555
C1 O3 1.261(12) 1_555 1_555
C1 C2 1.49877 1_555 1_555
C1 C6 2.52438 1_555 1_555
C1 C5 2.52984 1_555 1_555
C1 Ga1 2.87133 1_555 1_555
C1 Ga1 2.91704 1_555 2_557
C1 O1 2.98(2) 1_555 1_555
C1 O3 3.083(15) 1_555 3_555
C1 Ow1 3.1(4) 1_555 5_456
C2 C6 1.40468 1_555 1_555
C2 C5 1.41319 1_555 1_555
C2 C1 1.49877 1_555 1_555
C2 O3 2.345(11) 1_555 1_555
C2 O2 2.350(13) 1_555 1_555
C2 C4 2.44570 1_555 1_555
C2 C3 2.45932 1_555 1_555
C2 C3 2.77185 1_555 8_558
C3 C4 1.37576 1_555 8_558
C3 C3 1.38081 1_555 8_558
C3 C5 1.40936 1_555 1_555
C3 C5 2.37784 1_555 8_558
C3 C6 2.37970 1_555 8_558
C3 C4 2.42278 1_555 1_555
C3 C2 2.45932 1_555 1_555
C3 C2 2.77185 1_555 8_558
C3 C6 2.80471 1_555 1_555
C4 C3 1.37576 1_555 8_558
C4 C6 1.40551 1_555 1_555
C4 C5 2.38611 1_555 8_558
C4 C3 2.42278 1_555 1_555
C4 C2 2.44570 1_555 1_555
C4 C5 2.79336 1_555 1_555
C5 C3 1.40936 1_555 1_555
C5 C2 1.41319 1_555 1_555
C5 C3 2.37784 1_555 8_558
C5 C4 2.38611 1_555 8_558
C5 C6 2.41612 1_555 1_555
C5 C1 2.52984 1_555 1_555
C5 O3 2.784(12) 1_555 1_555
C5 C4 2.79336 1_555 1_555
C6 C2 1.40468 1_555 1_555
C6 C4 1.40551 1_555 1_555
C6 C3 2.37970 1_555 8_558
C6 C5 2.41612 1_555 1_555
C6 C1 2.52438 1_555 1_555
C6 O2 2.784(12) 1_555 1_555
C6 C3 2.80471 1_555 1_555
Ow1 O1 2.5(5) 1_555 5_554
Ow1 O2 2.7(4) 1_555 5_544
Ow1 O2 2.7(4) 1_555 6_546
Ow1 C1 3.1(4) 1_555 5_544
Ow1 C1 3.1(4) 1_555 6_546
